data_4332699
loop_
_publ_author_name
'Azerraf, Clarite'
'Cohen, Shmuel'
'Gelman, Dmitri'

_publ_section_title
;
 Roof-Shaped Halide-Bridged Bimetallic Complexes via Ring Expansion
 Reaction
;
_journal_issue 17
_journal_name_full 'Inorganic Chemistry'
_journal_page_first 7010
_journal_page_last 7017
_journal_paper_doi 10.1021/ic060700q
_journal_volume 45
_journal_year 2006
_chemical_formula_moiety 'C34 H40 Cl2 O2 P2 Rh2, 1.5(C4 H8 O)'
_chemical_formula_sum 'C40 H52 Cl2 O3.5 P2 Rh2'
_chemical_formula_weight 927.48
_chemical_name_systematic
; 
 ? 
;
_space_group_IT_number 2
_symmetry_cell_setting triclinic
_symmetry_space_group_name_Hall '-P 1'
_symmetry_space_group_name_H-M 'P -1'
_atom_sites_solution_hydrogens geom
_atom_sites_solution_primary direct
_atom_sites_solution_secondary difmap
_audit_creation_method SHELXL-97
_cell_angle_alpha 83.6920(10)
_cell_angle_beta 66.6190(10)
_cell_angle_gamma 62.3430(10)
_cell_formula_units_Z 2
_cell_length_a 12.9612(8)
_cell_length_b 13.7251(8)
_cell_length_c 15.1256(9)
_cell_measurement_temperature 295(2)
_cell_volume 2178.4(2)
_computing_cell_refinement 'Bruker SMART'
_computing_data_collection 'Bruker SMART'
_computing_data_reduction 'Bruker SAINT'
_computing_molecular_graphics 'Bruker SHELXTL'
_computing_publication_material 'Bruker SHELXTL'
_computing_structure_refinement 'SHELXL-97 (Sheldrick, 1997)'
_computing_structure_solution 'SHELXS-97 (Sheldrick, 1990)'
_diffrn_ambient_temperature 295(2)
_diffrn_measured_fraction_theta_full 0.992
_diffrn_measured_fraction_theta_max 0.992
_diffrn_measurement_device_type 'CCD area detector'
_diffrn_measurement_method 'phi and omega scans'
_diffrn_radiation_monochromator graphite
_diffrn_radiation_source 'fine-focus sealed tube'
_diffrn_radiation_type MoK\a
_diffrn_radiation_wavelength 0.71073
_diffrn_reflns_av_R_equivalents 0.0379
_diffrn_reflns_av_sigmaI/netI 0.0598
_diffrn_reflns_limit_h_max 16
_diffrn_reflns_limit_h_min -16
_diffrn_reflns_limit_k_max 17
_diffrn_reflns_limit_k_min -17
_diffrn_reflns_limit_l_max 19
_diffrn_reflns_limit_l_min -19
_diffrn_reflns_number 25119
_diffrn_reflns_theta_full 27.00
_diffrn_reflns_theta_max 27.00
_diffrn_reflns_theta_min 1.89
_exptl_absorpt_coefficient_mu 0.988
_exptl_absorpt_correction_T_max 0.9077
_exptl_absorpt_correction_T_min 0.8269
_exptl_absorpt_correction_type none
_exptl_crystal_colour yellow
_exptl_crystal_density_diffrn 1.414
_exptl_crystal_density_method 'not measured'
_exptl_crystal_description plate
_exptl_crystal_F_000 948
_exptl_crystal_size_max 0.20
_exptl_crystal_size_mid 0.13
_exptl_crystal_size_min 0.10
_refine_diff_density_max 0.631
_refine_diff_density_min -0.272
_refine_diff_density_rms 0.085
_refine_ls_extinction_method none
_refine_ls_goodness_of_fit_ref 0.933
_refine_ls_hydrogen_treatment mixed
_refine_ls_matrix_type full
_refine_ls_number_parameters 477
_refine_ls_number_reflns 9452
_refine_ls_number_restraints 0
_refine_ls_restrained_S_all 0.933
_refine_ls_R_factor_all 0.0548
_refine_ls_R_factor_gt 0.0375
_refine_ls_shift/su_max 0.001
_refine_ls_shift/su_mean 0.000
_refine_ls_structure_factor_coef Fsqd
_refine_ls_weighting_details 'calc w=1/[\s^2^(Fo^2^)+(0.0460P)^2^+0.0000P] where P=(Fo^2^+2Fc^2^)/3'
_refine_ls_weighting_scheme calc
_refine_ls_wR_factor_gt 0.0939
_refine_ls_wR_factor_ref 0.0975
_reflns_number_gt 6789
_reflns_number_total 9452
_reflns_threshold_expression >2sigma(I)
_cod_data_source_file ic060700qsup1.cif
_cod_data_source_block gelman8m
_cod_depositor_comments
;
The following automatic conversions were performed:

'_symmetry_cell_setting' value 'Triclinic' changed to 'triclinic'
according to /home/saulius/struct/CIF-dictionaries/cif_core.dic
dictionary named 'cif_core.dic' version 2.4.2 from 2011-04-26.

Automatic conversion script
Id: cif_fix_values 1891 2012-01-12 08:04:46Z andrius 
;
_cod_original_sg_symbol_H-M P-1
_cod_original_formula_sum 'C40 H52 Cl2 O3.50 P2 Rh2'
_cod_database_code 4332699

loop_
_symmetry_equiv_pos_as_xyz
'x, y, z'
'-x, -y, -z'

loop_
_atom_site_label
_atom_site_type_symbol
_atom_site_fract_x
_atom_site_fract_y
_atom_site_fract_z
_atom_site_U_iso_or_equiv
_atom_site_adp_type
_atom_site_occupancy
_atom_site_symmetry_multiplicity
_atom_site_calc_flag
_atom_site_refinement_flags
C1 C 0.3298(3) 0.4732(3) 0.8061(2) 0.0316(7) Uani 1 1 d .
H1 H 0.2535 0.5278 0.7968 0.038 Uiso 1 1 calc R
C2 C 0.5300(3) 0.3288(3) 0.8319(3) 0.0399(9) Uani 1 1 d .
H2 H 0.6058 0.2737 0.8416 0.048 Uiso 1 1 calc R
C3 C 0.4061(3) 0.5255(3) 0.8213(2) 0.0329(8) Uani 1 1 d .
C4 C 0.3803(3) 0.6363(3) 0.8270(2) 0.0340(8) Uani 1 1 d .
C5 C 0.4728(3) 0.6588(3) 0.8316(3) 0.0439(9) Uani 1 1 d .
H5 H 0.4587 0.7317 0.8317 0.053 Uiso 1 1 calc R
C6 C 0.5844(4) 0.5769(3) 0.8359(3) 0.0493(10) Uani 1 1 d .
H6 H 0.6455 0.5943 0.8364 0.059 Uiso 1 1 calc R
C7 C 0.6041(3) 0.4691(3) 0.8396(3) 0.0448(9) Uani 1 1 d .
H7 H 0.6760 0.4137 0.8470 0.054 Uiso 1 1 calc R
C8 C 0.5164(3) 0.4446(3) 0.8322(2) 0.0353(8) Uani 1 1 d .
C9 C 0.4236(3) 0.3838(3) 0.7195(2) 0.0319(8) Uani 1 1 d .
C10 C 0.4134(3) 0.3669(3) 0.6342(2) 0.0347(8) Uani 1 1 d .
C11 C 0.5213(3) 0.2870(3) 0.5630(3) 0.0443(9) Uani 1 1 d .
H11 H 0.5181 0.2783 0.5042 0.053 Uiso 1 1 calc R
C12 C 0.6320(4) 0.2207(3) 0.5759(3) 0.0508(10) Uani 1 1 d .
H12 H 0.7029 0.1708 0.5258 0.061 Uiso 1 1 calc R
C13 C 0.6363(3) 0.2296(3) 0.6640(3) 0.0445(9) Uani 1 1 d .
H13 H 0.7079 0.1819 0.6759 0.053 Uiso 1 1 calc R
C14 C 0.5335(3) 0.3097(3) 0.7340(2) 0.0350(8) Uani 1 1 d .
C15 C 0.3014(3) 0.4100(3) 0.8942(2) 0.0365(8) Uani 1 1 d .
C16 C 0.1823(4) 0.4243(3) 0.9573(3) 0.0461(9) Uani 1 1 d .
H16 H 0.1102 0.4760 0.9478 0.055 Uiso 1 1 calc R
C17 C 0.1726(4) 0.3600(4) 1.0349(3) 0.0580(11) Uani 1 1 d .
H17 H 0.0933 0.3687 1.0778 0.070 Uiso 1 1 calc R
C18 C 0.2792(5) 0.2835(4) 1.0487(3) 0.0627(12) Uani 1 1 d .
H18 H 0.2714 0.2406 1.1006 0.075 Uiso 1 1 calc R
C19 C 0.3977(4) 0.2698(3) 0.9863(3) 0.0518(10) Uani 1 1 d .
H19 H 0.4693 0.2188 0.9967 0.062 Uiso 1 1 calc R
C20 C 0.4091(3) 0.3325(3) 0.9085(2) 0.0394(8) Uani 1 1 d .
C21 C 0.2587(4) 0.8748(3) 0.8065(3) 0.0461(9) Uani 1 1 d .
H21 H 0.3134 0.8771 0.8353 0.055 Uiso 1 1 calc R
C22 C 0.3299(4) 0.8590(3) 0.6970(3) 0.0588(11) Uani 1 1 d .
H22A H 0.2777 0.8578 0.6668 0.088 Uiso 1 1 calc R
H22B H 0.4066 0.7904 0.6793 0.088 Uiso 1 1 calc R
H22C H 0.3502 0.9188 0.6758 0.088 Uiso 1 1 calc R
C23 C 0.1365(4) 0.9838(3) 0.8389(3) 0.0696(13) Uani 1 1 d .
H23A H 0.1564 1.0442 0.8214 0.104 Uiso 1 1 calc R
H23B H 0.0926 0.9897 0.9078 0.104 Uiso 1 1 calc R
H23C H 0.0836 0.9860 0.8080 0.104 Uiso 1 1 calc R
C24 C 0.1620(4) 0.7808(3) 0.9868(3) 0.0475(10) Uani 1 1 d .
H24 H 0.0790 0.8462 1.0065 0.057 Uiso 1 1 calc R
C25 C 0.1381(4) 0.6858(4) 1.0340(3) 0.0677(13) Uani 1 1 d .
H25A H 0.2176 0.6204 1.0201 0.101 Uiso 1 1 calc R
H25B H 0.0875 0.6730 1.0091 0.101 Uiso 1 1 calc R
H25C H 0.0943 0.7039 1.1027 0.101 Uiso 1 1 calc R
C26 C 0.2400(4) 0.8053(4) 1.0255(3) 0.0666(13) Uani 1 1 d .
H26A H 0.1940 0.8276 1.0936 0.100 Uiso 1 1 calc R
H26B H 0.2565 0.8636 0.9926 0.100 Uiso 1 1 calc R
H26C H 0.3187 0.7401 1.0149 0.100 Uiso 1 1 calc R
C27 C 0.3114(4) 0.4114(3) 0.4826(3) 0.0475(10) Uani 1 1 d .
H27 H 0.3761 0.3356 0.4563 0.057 Uiso 1 1 calc R
C28 C 0.3694(4) 0.4881(4) 0.4353(3) 0.0595(12) Uani 1 1 d .
H28A H 0.3983 0.4779 0.3663 0.089 Uiso 1 1 calc R
H28B H 0.4396 0.4712 0.4520 0.089 Uiso 1 1 calc R
H28C H 0.3068 0.5634 0.4577 0.089 Uiso 1 1 calc R
C29 C 0.1986(4) 0.4353(4) 0.4586(3) 0.0710(14) Uani 1 1 d .
H29A H 0.1348 0.5102 0.4814 0.107 Uiso 1 1 calc R
H29B H 0.1642 0.3860 0.4895 0.107 Uiso 1 1 calc R
H29C H 0.2257 0.4249 0.3899 0.107 Uiso 1 1 calc R
C30 C 0.2243(4) 0.3039(3) 0.6545(3) 0.0545(11) Uani 1 1 d .
H30 H 0.1469 0.3244 0.6442 0.065 Uiso 1 1 calc R
C31 C 0.1896(5) 0.2955(4) 0.7631(3) 0.0752(14) Uani 1 1 d .
H31A H 0.1561 0.2438 0.7837 0.113 Uiso 1 1 calc R
H31B H 0.1271 0.3667 0.7972 0.113 Uiso 1 1 calc R
H31C H 0.2639 0.2709 0.7766 0.113 Uiso 1 1 calc R
C32 C 0.3213(5) 0.1915(4) 0.5979(4) 0.0793(15) Uani 1 1 d .
H32A H 0.3996 0.1679 0.6051 0.119 Uiso 1 1 calc R
H32B H 0.3353 0.1973 0.5307 0.119 Uiso 1 1 calc R
H32C H 0.2901 0.1386 0.6222 0.119 Uiso 1 1 calc R
C33 C -0.0440(4) 0.8337(4) 0.9060(3) 0.0582(11) Uani 1 1 d .
C34 C -0.0083(4) 0.5386(4) 0.7082(3) 0.0581(11) Uani 1 1 d .
O3 O 0.5162(5) 0.8810(4) 0.8251(4) 0.0906(14) Uani 0.80 1 d P
C35 C 0.6119(7) 0.8613(6) 0.7349(6) 0.086(2) Uani 0.80 1 d P
H35A H 0.5949 0.8347 0.6880 0.104 Uiso 0.80 1 calc PR
H35B H 0.6919 0.8054 0.7363 0.104 Uiso 0.80 1 calc PR
C36 C 0.6189(8) 0.9599(7) 0.7082(6) 0.129(3) Uani 0.80 1 d P
H36A H 0.5834 0.9919 0.6601 0.155 Uiso 0.80 1 calc PR
H36B H 0.7056 0.9482 0.6832 0.155 Uiso 0.80 1 calc PR
C37 C 0.5453(13) 1.0265(8) 0.7965(9) 0.234(8) Uani 0.80 1 d P
H37A H 0.6007 1.0319 0.8218 0.280 Uiso 0.80 1 calc PR
H37B H 0.4914 1.1004 0.7855 0.280 Uiso 0.80 1 calc PR
C38 C 0.4740(7) 0.9860(6) 0.8610(6) 0.109(3) Uani 0.80 1 d P
H38A H 0.3858 1.0313 0.8709 0.131 Uiso 0.80 1 calc PR
H38B H 0.4817 0.9847 0.9224 0.131 Uiso 0.80 1 calc PR
O4 O 0.9240(7) 0.1587(8) 0.6967(4) 0.123(2) Uani 0.70 1 d P
C39 C 0.9372(10) 0.2436(9) 0.6502(8) 0.127(4) Uani 0.70 1 d P
H39A H 0.9788 0.2680 0.6770 0.153 Uiso 0.70 1 calc PR
H39B H 0.8537 0.3044 0.6617 0.153 Uiso 0.70 1 calc PR
C40 C 1.0055(11) 0.2191(9) 0.5520(7) 0.120(3) Uani 0.70 1 d P
H40A H 0.9521 0.2576 0.5165 0.144 Uiso 0.70 1 calc PR
H40B H 1.0749 0.2376 0.5304 0.144 Uiso 0.70 1 calc PR
C41 C 1.0471(13) 0.1124(12) 0.5422(8) 0.169(5) Uani 0.70 1 d P
H41A H 1.1390 0.0760 0.5153 0.203 Uiso 0.70 1 calc PR
H41B H 1.0201 0.0958 0.4969 0.203 Uiso 0.70 1 calc PR
C42 C 1.0045(11) 0.0714(8) 0.6274(9) 0.129(4) Uani 0.70 1 d P
H42A H 1.0751 0.0200 0.6440 0.155 Uiso 0.70 1 calc PR
H42B H 0.9604 0.0327 0.6224 0.155 Uiso 0.70 1 calc PR
Cl1 Cl -0.05363(9) 0.77717(9) 0.72264(8) 0.0581(3) Uani 1 1 d .
Cl2 Cl 0.25220(8) 0.66243(8) 0.64444(6) 0.0435(2) Uani 1 1 d .
O1 O -0.1318(3) 0.8821(3) 0.9734(3) 0.0987(13) Uani 1 1 d .
O2 O -0.0840(3) 0.5102(3) 0.7299(3) 0.0909(12) Uani 1 1 d .
P1 P 0.22449(9) 0.75744(8) 0.85240(7) 0.0371(2) Uani 1 1 d .
P2 P 0.26548(9) 0.41880(8) 0.61558(7) 0.0378(2) Uani 1 1 d .
Rh1 Rh 0.08813(3) 0.76036(2) 0.79549(2) 0.03975(9) Uani 1 1 d .
Rh2 Rh 0.10809(3) 0.58773(2) 0.67686(2) 0.04039(10) Uani 1 1 d .

loop_
_atom_site_aniso_label
_atom_site_aniso_U_11
_atom_site_aniso_U_22
_atom_site_aniso_U_33
_atom_site_aniso_U_23
_atom_site_aniso_U_13
_atom_site_aniso_U_12
C1 0.0298(18) 0.0335(19) 0.0313(18) 0.0039(15) -0.0119(15) -0.0147(15)
C2 0.038(2) 0.036(2) 0.045(2) 0.0095(17) -0.0222(18) -0.0131(17)
C3 0.0328(19) 0.038(2) 0.0239(17) 0.0008(14) -0.0071(15) -0.0162(16)
C4 0.0299(18) 0.038(2) 0.0298(18) -0.0028(15) -0.0077(15) -0.0145(16)
C5 0.041(2) 0.042(2) 0.048(2) -0.0038(18) -0.0124(18) -0.0206(19)
C6 0.042(2) 0.057(3) 0.056(3) -0.003(2) -0.019(2) -0.027(2)
C7 0.036(2) 0.051(2) 0.046(2) 0.0004(18) -0.0205(18) -0.0148(19)
C8 0.037(2) 0.038(2) 0.0316(18) 0.0037(15) -0.0137(16) -0.0174(17)
C9 0.0320(18) 0.0326(19) 0.0305(18) 0.0042(15) -0.0081(15) -0.0182(16)
C10 0.0338(19) 0.037(2) 0.0331(19) 0.0022(15) -0.0107(16) -0.0177(16)
C11 0.046(2) 0.050(2) 0.035(2) -0.0005(17) -0.0114(18) -0.023(2)
C12 0.043(2) 0.046(2) 0.043(2) -0.0054(19) -0.0049(19) -0.012(2)
C13 0.038(2) 0.035(2) 0.055(2) 0.0045(18) -0.0168(19) -0.0140(18)
C14 0.036(2) 0.0339(19) 0.0362(19) 0.0044(16) -0.0129(16) -0.0181(17)
C15 0.047(2) 0.037(2) 0.0293(18) 0.0034(15) -0.0139(17) -0.0236(18)
C16 0.047(2) 0.056(3) 0.039(2) 0.0041(19) -0.0125(18) -0.030(2)
C17 0.061(3) 0.077(3) 0.039(2) 0.012(2) -0.008(2) -0.045(3)
C18 0.085(3) 0.073(3) 0.041(2) 0.025(2) -0.025(2) -0.049(3)
C19 0.067(3) 0.052(3) 0.045(2) 0.0141(19) -0.030(2) -0.029(2)
C20 0.048(2) 0.038(2) 0.037(2) 0.0062(16) -0.0198(18) -0.0217(18)
C21 0.050(2) 0.037(2) 0.051(2) -0.0009(18) -0.017(2) -0.0213(19)
C22 0.070(3) 0.051(3) 0.054(3) 0.008(2) -0.016(2) -0.034(2)
C23 0.075(3) 0.036(2) 0.086(3) 0.000(2) -0.029(3) -0.018(2)
C24 0.044(2) 0.049(2) 0.035(2) -0.0072(18) -0.0105(18) -0.0125(19)
C25 0.068(3) 0.083(3) 0.038(2) 0.005(2) -0.008(2) -0.035(3)
C26 0.072(3) 0.082(3) 0.043(2) -0.008(2) -0.020(2) -0.033(3)
C27 0.052(2) 0.055(3) 0.036(2) -0.0025(18) -0.0172(19) -0.023(2)
C28 0.071(3) 0.075(3) 0.031(2) 0.007(2) -0.014(2) -0.038(3)
C29 0.077(3) 0.101(4) 0.052(3) 0.001(3) -0.037(3) -0.043(3)
C30 0.057(3) 0.060(3) 0.060(3) 0.010(2) -0.022(2) -0.040(2)
C31 0.102(4) 0.090(4) 0.064(3) 0.033(3) -0.032(3) -0.074(3)
C32 0.088(4) 0.055(3) 0.099(4) 0.002(3) -0.028(3) -0.043(3)
C33 0.043(2) 0.070(3) 0.058(3) -0.016(2) -0.016(2) -0.022(2)
C34 0.044(2) 0.073(3) 0.058(3) -0.009(2) -0.017(2) -0.027(2)
O3 0.108(4) 0.079(3) 0.106(4) 0.015(3) -0.032(3) -0.069(3)
C35 0.083(5) 0.076(5) 0.113(6) -0.005(4) -0.046(5) -0.038(4)
C36 0.111(7) 0.089(6) 0.107(7) 0.029(5) 0.009(5) -0.031(5)
C37 0.311(17) 0.090(7) 0.196(12) -0.013(8) 0.047(12) -0.128(10)
C38 0.101(6) 0.084(6) 0.113(6) 0.014(5) -0.007(5) -0.050(5)
O4 0.137(6) 0.169(7) 0.066(4) 0.012(5) -0.042(4) -0.071(6)
C39 0.130(8) 0.138(10) 0.116(9) -0.048(7) 0.006(7) -0.096(8)
C40 0.160(10) 0.097(8) 0.095(8) 0.025(6) -0.039(7) -0.066(7)
C41 0.215(14) 0.177(13) 0.070(7) -0.035(8) 0.013(8) -0.102(12)
C42 0.151(10) 0.082(7) 0.139(10) 0.024(7) -0.091(9) -0.018(7)
Cl1 0.0424(6) 0.0608(7) 0.0629(7) -0.0015(5) -0.0280(5) -0.0099(5)
Cl2 0.0425(5) 0.0492(6) 0.0352(5) 0.0023(4) -0.0082(4) -0.0239(5)
O1 0.0460(19) 0.127(3) 0.088(3) -0.060(2) 0.0069(18) -0.025(2)
O2 0.057(2) 0.121(3) 0.106(3) -0.014(2) -0.018(2) -0.056(2)
P1 0.0354(5) 0.0349(5) 0.0348(5) -0.0033(4) -0.0093(4) -0.0137(4)
P2 0.0395(5) 0.0462(6) 0.0325(5) 0.0025(4) -0.0130(4) -0.0242(5)
Rh1 0.03335(17) 0.03946(18) 0.03919(17) -0.00175(13) -0.01154(13) -0.01227(14)
Rh2 0.03430(17) 0.0509(2) 0.03584(17) 0.00109(13) -0.01361(13) -0.01906(15)

loop_
_atom_type_symbol
_atom_type_description
_atom_type_scat_dispersion_real
_atom_type_scat_dispersion_imag
_atom_type_scat_source
C C 0.0033 0.0016 'International Tables Vol C Tables 4.2.6.8 and 6.1.1.4'
H H 0.0000 0.0000 'International Tables Vol C Tables 4.2.6.8 and 6.1.1.4'
O O 0.0106 0.0060 'International Tables Vol C Tables 4.2.6.8 and 6.1.1.4'
P P 0.1023 0.0942 'International Tables Vol C Tables 4.2.6.8 and 6.1.1.4'
Cl Cl 0.1484 0.1585 'International Tables Vol C Tables 4.2.6.8 and 6.1.1.4'
Rh Rh -1.1178 0.9187 'International Tables Vol C Tables 4.2.6.8 and 6.1.1.4'

loop_
_geom_angle_atom_site_label_1
_geom_angle_atom_site_label_2
_geom_angle_atom_site_label_3
_geom_angle
C15 C1 C9 105.5(3)
C15 C1 C3 105.5(3)
C9 C1 C3 106.2(3)
C15 C1 H1 113.0
C9 C1 H1 113.0
C3 C1 H1 113.0
C14 C2 C8 103.4(3)
C14 C2 C20 108.0(3)
C8 C2 C20 107.2(3)
C14 C2 H2 112.5
C8 C2 H2 112.5
C20 C2 H2 112.5
C4 C3 C8 118.0(3)
C4 C3 C1 130.5(3)
C8 C3 C1 111.5(3)
C5 C4 C3 118.0(3)
C5 C4 P1 115.1(3)
C3 C4 P1 125.9(3)
C6 C5 C4 122.5(4)
C6 C5 H5 118.8
C4 C5 H5 118.8
C7 C6 C5 119.3(3)
C7 C6 H6 120.4
C5 C6 H6 120.4
C8 C7 C6 119.1(3)
C8 C7 H7 120.4
C6 C7 H7 120.4
C7 C8 C3 122.6(3)
C7 C8 C2 123.9(3)
C3 C8 C2 113.5(3)
C14 C9 C10 118.2(3)
C14 C9 C1 111.3(3)
C10 C9 C1 130.5(3)
C11 C10 C9 117.3(3)
C11 C10 P2 115.5(3)
C9 C10 P2 126.1(3)
C12 C11 C10 123.1(3)
C12 C11 H11 118.5
C10 C11 H11 118.5
C13 C12 C11 119.0(3)
C13 C12 H12 120.5
C11 C12 H12 120.5
C14 C13 C12 119.1(3)
C14 C13 H13 120.5
C12 C13 H13 120.5
C13 C14 C9 122.7(3)
C13 C14 C2 123.3(3)
C9 C14 C2 114.0(3)
C16 C15 C20 120.5(3)
C16 C15 C1 126.0(3)
C20 C15 C1 113.5(3)
C15 C16 C17 118.8(4)
C15 C16 H16 120.6
C17 C16 H16 120.6
C18 C17 C16 120.5(4)
C18 C17 H17 119.7
C16 C17 H17 119.7
C17 C18 C19 120.7(4)
C17 C18 H18 119.7
C19 C18 H18 119.7
C18 C19 C20 119.5(4)
C18 C19 H19 120.2
C20 C19 H19 120.2
C19 C20 C15 120.0(3)
C19 C20 C2 127.4(3)
C15 C20 C2 112.6(3)
C22 C21 C23 111.7(3)
C22 C21 P1 111.4(3)
C23 C21 P1 110.3(3)
C22 C21 H21 107.7
C23 C21 H21 107.7
P1 C21 H21 107.7
C21 C22 H22A 109.5
C21 C22 H22B 109.5
H22A C22 H22B 109.5
C21 C22 H22C 109.5
H22A C22 H22C 109.5
H22B C22 H22C 109.5
C21 C23 H23A 109.5
C21 C23 H23B 109.5
H23A C23 H23B 109.5
C21 C23 H23C 109.5
H23A C23 H23C 109.5
H23B C23 H23C 109.5
C25 C24 C26 111.2(3)
C25 C24 P1 110.4(3)
C26 C24 P1 115.6(3)
C25 C24 H24 106.3
C26 C24 H24 106.3
P1 C24 H24 106.3
C24 C25 H25A 109.5
C24 C25 H25B 109.5
H25A C25 H25B 109.5
C24 C25 H25C 109.5
H25A C25 H25C 109.5
H25B C25 H25C 109.5
C24 C26 H26A 109.5
C24 C26 H26B 109.5
H26A C26 H26B 109.5
C24 C26 H26C 109.5
H26A C26 H26C 109.5
H26B C26 H26C 109.5
C29 C27 C28 111.5(3)
C29 C27 P2 110.7(3)
C28 C27 P2 111.6(2)
C29 C27 H27 107.6
C28 C27 H27 107.6
P2 C27 H27 107.6
C27 C28 H28A 109.5
C27 C28 H28B 109.5
H28A C28 H28B 109.5
C27 C28 H28C 109.5
H28A C28 H28C 109.5
H28B C28 H28C 109.5
C27 C29 H29A 109.5
C27 C29 H29B 109.5
H29A C29 H29B 109.5
C27 C29 H29C 109.5
H29A C29 H29C 109.5
H29B C29 H29C 109.5
C32 C30 C31 111.0(4)
C32 C30 P2 116.0(3)
C31 C30 P2 110.6(3)
C32 C30 H30 106.2
C31 C30 H30 106.2
P2 C30 H30 106.2
C30 C31 H31A 109.5
C30 C31 H31B 109.5
H31A C31 H31B 109.5
C30 C31 H31C 109.5
H31A C31 H31C 109.5
H31B C31 H31C 109.5
C30 C32 H32A 109.5
C30 C32 H32B 109.5
H32A C32 H32B 109.5
C30 C32 H32C 109.5
H32A C32 H32C 109.5
H32B C32 H32C 109.5
O1 C33 Rh1 176.5(4)
O2 C34 Rh2 178.0(4)
C38 O3 C35 107.8(5)
C38 O3 H5 144.8
C35 O3 H5 104.3
O3 C35 C36 108.9(6)
O3 C35 H35A 109.9
C36 C35 H35A 109.9
O3 C35 H35B 109.9
C36 C35 H35B 109.9
H35A C35 H35B 108.3
C35 C36 C37 102.0(7)
C35 C36 H36A 111.4
C37 C36 H36A 111.4
C35 C36 H36B 111.4
C37 C36 H36B 111.4
H36A C36 H36B 109.2
C38 C37 C36 111.6(8)
C38 C37 H37A 109.3
C36 C37 H37A 109.3
C38 C37 H37B 109.3
C36 C37 H37B 109.3
H37A C37 H37B 108.0
C37 C38 O3 107.1(7)
C37 C38 H38A 110.3
O3 C38 H38A 110.3
C37 C38 H38B 110.3
O3 C38 H38B 110.3
H38A C38 H38B 108.6
C39 O4 C42 103.1(7)
C39 O4 H13 100.4
C42 O4 H13 93.4
O4 C39 C40 113.8(8)
O4 C39 H39A 108.8
C40 C39 H39A 108.8
O4 C39 H39B 108.8
C40 C39 H39B 108.8
H39A C39 H39B 107.7
C41 C40 C39 102.2(9)
C41 C40 H40A 111.3
C39 C40 H40A 111.3
C41 C40 H40B 111.3
C39 C40 H40B 111.3
H40A C40 H40B 109.2
C40 C41 C42 112.4(10)
C40 C41 H41A 109.1
C42 C41 H41A 109.1
C40 C41 H41B 109.1
C42 C41 H41B 109.1
H41A C41 H41B 107.8
C41 C42 O4 107.6(9)
C41 C42 H42A 110.2
O4 C42 H42A 110.2
C41 C42 H42B 110.2
O4 C42 H42B 110.2
H42A C42 H42B 108.5
Rh1 Cl1 Rh2 76.45(3)
Rh1 Cl2 Rh2 77.18(3)
C4 P1 C21 105.50(16)
C4 P1 C24 100.99(16)
C21 P1 C24 104.68(17)
C4 P1 Rh1 121.72(11)
C21 P1 Rh1 107.61(13)
C24 P1 Rh1 114.82(13)
C10 P2 C27 106.18(16)
C10 P2 C30 101.29(18)
C27 P2 C30 104.16(18)
C10 P2 Rh2 120.59(11)
C27 P2 Rh2 107.61(13)
C30 P2 Rh2 115.54(14)
C33 Rh1 P1 91.38(13)
C33 Rh1 Cl2 175.50(13)
P1 Rh1 Cl2 93.11(3)
C33 Rh1 Cl1 90.69(13)
P1 Rh1 Cl1 173.92(4)
Cl2 Rh1 Cl1 84.87(3)
C34 Rh2 P2 91.17(14)
C34 Rh2 Cl2 176.05(13)
P2 Rh2 Cl2 92.31(3)
C34 Rh2 Cl1 92.00(14)
P2 Rh2 Cl1 172.76(4)
Cl2 Rh2 Cl1 84.76(4)

loop_
_geom_bond_atom_site_label_1
_geom_bond_atom_site_label_2
_geom_bond_distance
C1 C15 1.522(4)
C1 C9 1.550(4)
C1 C3 1.555(4)
C1 H1 0.9800
C2 C14 1.511(5)
C2 C8 1.515(5)
C2 C20 1.516(5)
C2 H2 0.9800
C3 C4 1.402(4)
C3 C8 1.407(4)
C4 C5 1.398(5)
C4 P1 1.843(3)
C5 C6 1.382(5)
C5 H5 0.9300
C6 C7 1.378(5)
C6 H6 0.9300
C7 C8 1.372(5)
C7 H7 0.9300
C9 C14 1.401(4)
C9 C10 1.402(4)
C10 C11 1.400(5)
C10 P2 1.839(3)
C11 C12 1.377(5)
C11 H11 0.9300
C12 C13 1.376(5)
C12 H12 0.9300
C13 C14 1.372(5)
C13 H13 0.9300
C15 C16 1.387(5)
C15 C20 1.392(5)
C16 C17 1.390(5)
C16 H16 0.9300
C17 C18 1.375(6)
C17 H17 0.9300
C18 C19 1.380(6)
C18 H18 0.9300
C19 C20 1.381(5)
C19 H19 0.9300
C21 C22 1.524(5)
C21 C23 1.527(5)
C21 P1 1.857(4)
C21 H21 0.9800
C22 H22A 0.9600
C22 H22B 0.9600
C22 H22C 0.9600
C23 H23A 0.9600
C23 H23B 0.9600
C23 H23C 0.9600
C24 C25 1.516(5)
C24 C26 1.519(5)
C24 P1 1.867(4)
C24 H24 0.9800
C25 H25A 0.9600
C25 H25B 0.9600
C25 H25C 0.9600
C26 H26A 0.9600
C26 H26B 0.9600
C26 H26C 0.9600
C27 C29 1.525(5)
C27 C28 1.526(5)
C27 P2 1.857(4)
C27 H27 0.9800
C28 H28A 0.9600
C28 H28B 0.9600
C28 H28C 0.9600
C29 H29A 0.9600
C29 H29B 0.9600
C29 H29C 0.9600
C30 C32 1.526(5)
C30 C31 1.528(6)
C30 P2 1.857(4)
C30 H30 0.9800
C31 H31A 0.9600
C31 H31B 0.9600
C31 H31C 0.9600
C32 H32A 0.9600
C32 H32B 0.9600
C32 H32C 0.9600
C33 O1 1.141(4)
C33 Rh1 1.799(4)
C34 O2 1.138(5)
C34 Rh2 1.806(4)
O3 C38 1.370(7)
O3 C35 1.378(8)
O3 H5 2.4651
C35 C36 1.402(9)
C35 H35A 0.9700
C35 H35B 0.9700
C36 C37 1.406(11)
C36 H36A 0.9700
C36 H36B 0.9700
C37 C38 1.325(11)
C37 H37A 0.9700
C37 H37B 0.9700
C38 H38A 0.9700
C38 H38B 0.9700
O4 C39 1.338(11)
O4 C42 1.367(10)
O4 H13 2.8102
C39 C40 1.376(12)
C39 H39A 0.9700
C39 H39B 0.9700
C40 C41 1.307(12)
C40 H40A 0.9700
C40 H40B 0.9700
C41 C42 1.359(13)
C41 H41A 0.9700
C41 H41B 0.9700
C42 H42A 0.9700
C42 H42B 0.9700
Cl1 Rh1 2.4085(10)
Cl1 Rh2 2.4119(11)
Cl2 Rh1 2.3904(9)
Cl2 Rh2 2.3919(9)
P1 Rh1 2.2361(10)
P2 Rh2 2.2309(10)
